data_2203199
loop_
_publ_author_name
'Argay, Gyula'
'K\'alm\'an, Alajos'
'Bern\'ath, G\'abor'
'Cs. Gyarmati, Zsuzsanna'

_publ_section_title
;
 <i>cis</i>-8-Azabicyclo[5.2.0]nonan-9-one
;
_journal_issue 2
_journal_name_full 'Acta Crystallographica Section E'
_journal_page_first o173
_journal_page_last o175
_journal_paper_doi 10.1107/S160053680302796X
_journal_volume 60
_journal_year 2004
_chemical_formula_moiety 'C8 H13 N O'
_chemical_formula_sum 'C8 H13 N O'
_chemical_formula_weight 139.19
_chemical_melting_point 328.5(5)
_chemical_name_systematic
;
 cis-8-azabicyclo[5.2.0]nonan-9-one
;
_space_group_IT_number 19
_symmetry_cell_setting orthorhombic
_symmetry_space_group_name_Hall 'P 2ac 2ab'
_symmetry_space_group_name_H-M 'P 21 21 21'
_atom_sites_solution_hydrogens geom
_atom_sites_solution_primary direct
_atom_sites_solution_secondary difmap
_audit_creation_method SHELXL-97
_cell_angle_alpha 90.00
_cell_angle_beta 90.00
_cell_angle_gamma 90.00
_cell_formula_units_Z 4
_cell_length_a 6.6830(10)
_cell_length_b 9.1660(10)
_cell_length_c 12.696(2)
_cell_measurement_reflns_used 25
_cell_measurement_temperature 293(2)
_cell_measurement_theta_max 25.54
_cell_measurement_theta_min 24.34
_cell_volume 777.71(19)
_computing_cell_refinement 'CAD-4 EXPRESS'
_computing_data_collection 'CAD-4 EXPRESS (Enraf-Nonius, 1992)'
_computing_data_reduction 'XCAD4 (Harms 1996)'
_computing_molecular_graphics 'ORTEP-3 (Farrugia, 1997) and RPluto in CSD (Allen, F. H. (2002)'
_computing_publication_material SHELXL97
_computing_structure_refinement 'SHELXL97 (Sheldrick, 1997)'
_computing_structure_solution 'SHELXS97 (Sheldrick, 1997)'
_diffrn_ambient_temperature 293(2)
_diffrn_measured_fraction_theta_full 0.985
_diffrn_measured_fraction_theta_max 0.985
_diffrn_measurement_device_type 'Enraf-Nonius CAD4'
_diffrn_measurement_method \w-\q
_diffrn_radiation_monochromator graphite
_diffrn_radiation_source 'fine-focus sealed tube'
_diffrn_radiation_type 'CU k\a'
_diffrn_radiation_wavelength 1.54180
_diffrn_reflns_av_R_equivalents 0.0173
_diffrn_reflns_av_sigmaI/netI 0.0192
_diffrn_reflns_limit_h_max 8
_diffrn_reflns_limit_h_min -8
_diffrn_reflns_limit_k_max 11
_diffrn_reflns_limit_k_min -11
_diffrn_reflns_limit_l_max 15
_diffrn_reflns_limit_l_min -15
_diffrn_reflns_number 1863
_diffrn_reflns_theta_full 74.85
_diffrn_reflns_theta_max 74.85
_diffrn_reflns_theta_min 5.95
_diffrn_standards_decay_% 16
_diffrn_standards_interval_time 60
_diffrn_standards_number 3
_exptl_absorpt_coefficient_mu 0.620
_exptl_absorpt_correction_T_max 0.9099
_exptl_absorpt_correction_T_min 0.8920
_exptl_absorpt_correction_type psi-scan
_exptl_absorpt_process_details '(North et al., 1968)'
_exptl_crystal_colour colourless
_exptl_crystal_density_diffrn 1.189
_exptl_crystal_density_method 'not measured'
_exptl_crystal_description prism
_exptl_crystal_F_000 304
_exptl_crystal_size_max 0.35
_exptl_crystal_size_mid 0.20
_exptl_crystal_size_min 0.15
_refine_diff_density_max 0.225
_refine_diff_density_min -0.275
_refine_ls_extinction_method none
_refine_ls_goodness_of_fit_ref 1.979
_refine_ls_hydrogen_treatment constr
_refine_ls_matrix_type full
_refine_ls_number_parameters 91
_refine_ls_number_reflns 941
_refine_ls_number_restraints 86
_refine_ls_restrained_S_all 1.889
_refine_ls_R_factor_all 0.0714
_refine_ls_R_factor_gt 0.0660
_refine_ls_shift/su_max 0.000
_refine_ls_shift/su_mean 0.000
_refine_ls_structure_factor_coef Fsqd
_refine_ls_weighting_details 'calc w = 1/[\s^2^(Fo^2^)+(0.1000P)^2^] where P = (Fo^2^+2Fc^2^)/3'
_refine_ls_weighting_scheme calc
_refine_ls_wR_factor_gt 0.2144
_refine_ls_wR_factor_ref 0.2270
_reflns_number_gt 842
_reflns_number_total 941
_reflns_threshold_expression I>2\s(I)
_cod_data_source_file lh6151.cif
_cod_data_source_block 3
_cod_depositor_comments
;
The following automatic conversions were performed:

'_chemical_melting_point' value '328-329' was changed to '328.5(5)' -
the average value was taken and precision was estimated.

Automatic conversion script
Id: cif_fix_values 1646 2011-03-28 12:23:43Z adriana 

The following automatic conversions were performed:

'_chemical_melting_point' value '328-329' was changed to '328.5(5)' -
the average value was taken and precision was estimated.

Automatic conversion script
Id: cif_fix_values 1715 2011-07-08 13:25:40Z adriana 
;
_cod_database_code 2203199
_cod_database_fobs_code 2203199

loop_
_symmetry_equiv_pos_as_xyz
'x, y, z'
'-x+1/2, -y, z+1/2'
'-x, y+1/2, -z+1/2'
'x+1/2, -y+1/2, -z'

loop_
_atom_site_label
_atom_site_fract_x
_atom_site_fract_y
_atom_site_fract_z
_atom_site_U_iso_or_equiv
_atom_site_adp_type
_atom_site_calc_flag
_atom_site_refinement_flags
_atom_site_occupancy
_atom_site_type_symbol
C1 0.4015(4) 0.4291(4) 0.2136(2) 0.0546(7) Uani d U 1 C
H1 0.3830 0.5342 0.2033 0.071 Uiso calc R 1 H
C2 0.4753(4) 0.3970(4) 0.3239(2) 0.0539(7) Uani d U 1 C
H2A 0.5070 0.2940 0.3290 0.070 Uiso calc R 1 H
H2B 0.5976 0.4513 0.3361 0.070 Uiso calc R 1 H
C3 0.3248(5) 0.4357(4) 0.4092(2) 0.0624(9) Uani d U 1 C
H3A 0.3963 0.4493 0.4750 0.081 Uiso calc R 1 H
H3B 0.2630 0.5282 0.3912 0.081 Uiso calc R 1 H
C4 0.1599(6) 0.3236(5) 0.4268(3) 0.0734(10) Uani d U 1 C
H4A 0.0787 0.3558 0.4857 0.095 Uiso calc R 1 H
H4B 0.2221 0.2322 0.4471 0.095 Uiso calc R 1 H
C5 0.0210(5) 0.2938(5) 0.3335(3) 0.0715(10) Uani d U 1 C
H5A -0.0425 0.3847 0.3130 0.093 Uiso calc R 1 H
H5B -0.0837 0.2275 0.3561 0.093 Uiso calc R 1 H
C6 0.1239(5) 0.2294(4) 0.2382(3) 0.0657(9) Uani d U 1 C
H6A 0.2252 0.1609 0.2617 0.085 Uiso calc R 1 H
H6B 0.0265 0.1755 0.1970 0.085 Uiso calc R 1 H
C7 0.2206(5) 0.3426(4) 0.1692(2) 0.0609(8) Uani d U 1 C
H7 0.1206 0.4083 0.1386 0.079 Uiso calc R 1 H
N8 0.3600(5) 0.2879(4) 0.0878(2) 0.0723(9) Uani d U 1 N
H8 0.3438 0.2285 0.0361 0.094 Uiso calc R 1 H
C9 0.5201(5) 0.3623(4) 0.1218(2) 0.0630(8) Uani d U 1 C
O1 0.6909(4) 0.3724(4) 0.0909(2) 0.0895(10) Uani d U 1 O

loop_
_atom_site_aniso_label
_atom_site_aniso_U_11
_atom_site_aniso_U_22
_atom_site_aniso_U_33
_atom_site_aniso_U_12
_atom_site_aniso_U_13
_atom_site_aniso_U_23
C1 0.0524(15) 0.0613(15) 0.0499(14) 0.0004(13) 0.0036(11) -0.0037(11)
C2 0.0428(13) 0.0676(16) 0.0511(14) 0.0004(12) -0.0005(11) -0.0063(12)
C3 0.0613(19) 0.0773(19) 0.0488(13) 0.0043(15) 0.0045(14) -0.0116(14)
C4 0.0635(19) 0.097(2) 0.0593(17) -0.0014(19) 0.0131(14) 0.0051(16)
C5 0.0472(15) 0.087(2) 0.080(2) -0.0049(16) 0.0019(15) 0.0166(18)
C6 0.0565(15) 0.0700(17) 0.0705(18) -0.0115(15) -0.0135(14) 0.0045(15)
C7 0.0574(16) 0.0743(18) 0.0511(14) 0.0031(15) -0.0125(12) 0.0026(14)
N8 0.0811(18) 0.0895(19) 0.0464(12) 0.0014(16) -0.0085(13) -0.0136(13)
C9 0.0664(17) 0.0780(18) 0.0447(13) 0.0035(16) 0.0049(12) -0.0052(13)
O1 0.0736(17) 0.125(2) 0.0703(15) -0.0044(17) 0.0238(14) -0.0227(16)

loop_
_atom_type_symbol
_atom_type_description
_atom_type_scat_dispersion_real
_atom_type_scat_dispersion_imag
_atom_type_scat_source
C C 0.0181 0.0000 'International Tables Vol C Tables 4.2.6.8 and 6.1.1.4'
H H 0.0000 0.0000 'International Tables Vol C Tables 4.2.6.8 and 6.1.1.4'
N N 0.0311 0.0000 'International Tables Vol C Tables 4.2.6.8 and 6.1.1.4'
O O 0.0492 0.0000 'International Tables Vol C Tables 4.2.6.8 and 6.1.1.4'

loop_
_geom_angle_atom_site_label_1
_geom_angle_atom_site_label_2
_geom_angle_atom_site_label_3
_geom_angle
C2 C1 C7 119.4(3)
C2 C1 C9 117.1(2)
C7 C1 C9 85.6(2)
C2 C1 H1 110.8
C7 C1 H1 110.8
C9 C1 H1 110.8
C3 C2 C1 113.5(2)
C3 C2 H2A 108.9
C1 C2 H2A 108.9
C3 C2 H2B 108.9
C1 C2 H2B 108.9
H2A C2 H2B 107.7
C4 C3 C2 115.2(3)
C4 C3 H3A 108.5
C2 C3 H3A 108.5
C4 C3 H3B 108.5
C2 C3 H3B 108.5
H3A C3 H3B 107.5
C3 C4 C5 116.4(3)
C3 C4 H4A 108.2
C5 C4 H4A 108.2
C3 C4 H4B 108.2
C5 C4 H4B 108.2
H4A C4 H4B 107.3
C4 C5 C6 114.4(3)
C4 C5 H5A 108.7
C6 C5 H5A 108.7
C4 C5 H5B 108.7
C6 C5 H5B 108.7
H5A C5 H5B 107.6
C7 C6 C5 113.1(3)
C7 C6 H6A 109.0
C5 C6 H6A 109.0
C7 C6 H6B 109.0
C5 C6 H6B 109.0
H6A C6 H6B 107.8
N8 C7 C6 116.4(3)
N8 C7 C1 86.3(2)
C6 C7 C1 118.4(2)
N8 C7 H7 111.2
C6 C7 H7 111.2
C1 C7 H7 111.2
C9 N8 C7 96.1(2)
C9 N8 H8 132.0
C7 N8 H8 132.0
O1 C9 N8 133.4(3)
O1 C9 C1 134.6(3)
N8 C9 C1 92.0(2)

loop_
_geom_bond_atom_site_label_1
_geom_bond_atom_site_label_2
_geom_bond_distance
_geom_bond_publ_flag
C1 C2 1.513(4) yes
C1 C7 1.552(4) yes
C1 C9 1.537(4) yes
C1 H1 0.9800 ?
C2 C3 1.521(4) yes
C2 H2A 0.9700 ?
C2 H2B 0.9700 ?
C3 C4 1.524(5) yes
C3 H3A 0.9700 ?
C3 H3B 0.9700 ?
C4 C5 1.530(5) yes
C4 H4A 0.9700 ?
C4 H4B 0.9700 ?
C5 C6 1.511(5) yes
C5 H5A 0.9700 ?
C5 H5B 0.9700 ?
C6 C7 1.505(5) yes
C6 H6A 0.9700 ?
C6 H6B 0.9700 ?
C7 N8 1.478(4) yes
C7 H7 0.9800 ?
N8 C9 1.340(5) yes
N8 H8 0.8600 ?
C9 O1 1.210(4) yes

loop_
_geom_hbond_atom_site_label_D
_geom_hbond_atom_site_label_H
_geom_hbond_atom_site_label_A
_geom_hbond_site_symmetry_A
_geom_hbond_distance_DH
_geom_hbond_distance_HA
_geom_hbond_distance_DA
_geom_hbond_angle_DHA
N8 H8 O1 4_455 0.86 2.12 2.929(4) 156.5

loop_
_geom_torsion_atom_site_label_1
_geom_torsion_atom_site_label_2
_geom_torsion_atom_site_label_3
_geom_torsion_atom_site_label_4
_geom_torsion
C7 C1 C2 C3 -65.4(4)
C9 C1 C2 C3 -166.3(3)
C1 C2 C3 C4 80.4(4)
C2 C3 C4 C5 -61.9(4)
C3 C4 C5 C6 63.3(4)
C4 C5 C6 C7 -83.5(4)
C5 C6 C7 N8 167.3(3)
C5 C6 C7 C1 66.5(4)
C2 C1 C7 N8 -117.9(3)
C9 C1 C7 N8 0.9(2)
C2 C1 C7 C6 0.3(4)
C9 C1 C7 C6 119.0(3)
C6 C7 N8 C9 -121.0(3)
C1 C7 N8 C9 -1.0(3)
C7 N8 C9 O1 -178.6(5)
C7 N8 C9 C1 1.0(3)
C2 C1 C9 O1 -60.5(6)
C7 C1 C9 O1 178.7(5)
C2 C1 C9 N8 119.9(3)
C7 C1 C9 N8 -1.0(3)

loop_
_cod_related_entry_id
_cod_related_entry_database
_cod_related_entry_code
1 ChemSpider 21174488
